data_4088633
loop_
_publ_author_name
'Schneck, Felix'
'Assmann, Maik'
'Balmer, Markus'
'Harms, Klaus'
'Langer, Robert'

_publ_section_title
;
 Selective Hydrogenation of Amides to Amines and Alcohols Catalyzed by
 Improved Iron Pincer Complexes
;
_journal_issue 11
_journal_name_full Organometallics
_journal_page_first 1931
_journal_paper_doi 10.1021/acs.organomet.6b00251
_journal_volume 35
_journal_year 2016
_chemical_formula_moiety 'C13 H29 Br2 Fe N O P2'
_chemical_formula_sum 'C13 H29 Br2 Fe N O P2'
_chemical_formula_weight 492.98
_space_group_IT_number 14
_space_group_name_Hall '-P 2ybc'
_space_group_name_H-M_alt 'P 1 21/c 1'
_symmetry_cell_setting monoclinic
_symmetry_space_group_name_H-M 'P 1 21/c 1'
_atom_sites_solution_hydrogens geom
_atom_sites_solution_primary direct
_atom_sites_solution_secondary difmap
_audit_creation_method SHELXL-97
_cell_angle_alpha 90.00
_cell_angle_beta 100.14(3)
_cell_angle_gamma 90.00
_cell_formula_units_Z 4
_cell_length_a 7.8160(16)
_cell_length_b 13.282(3)
_cell_length_c 18.765(4)
_cell_measurement_temperature 100(2)
_cell_volume 1917.6(7)
_computing_cell_refinement 'STOE X-AREA'
_computing_data_collection 'STOE X-AREA'
_computing_data_reduction 'STOE X-RED'
_computing_molecular_graphics 'DIAMOND 3.2g (Brandenburg 2011) '
_computing_structure_refinement 'SHELXL-97 (Sheldrick, 1997)'
_computing_structure_solution 'SHELXS-97 (Sheldrick, 1990)'
_diffrn_ambient_temperature 100(2)
_diffrn_measured_fraction_theta_full 0.970
_diffrn_measured_fraction_theta_max 0.970
_diffrn_measurement_device_type 'STOE IPDS2'
_diffrn_measurement_method '\w scans'
_diffrn_radiation_monochromator graphite
_diffrn_radiation_source 'fine-focus sealed tube'
_diffrn_radiation_type MoK\a
_diffrn_radiation_wavelength 0.71073
_diffrn_reflns_av_R_equivalents 0.0721
_diffrn_reflns_av_sigmaI/netI 0.0443
_diffrn_reflns_limit_h_max 9
_diffrn_reflns_limit_h_min -9
_diffrn_reflns_limit_k_max 16
_diffrn_reflns_limit_k_min -16
_diffrn_reflns_limit_l_max 23
_diffrn_reflns_limit_l_min -21
_diffrn_reflns_number 14373
_diffrn_reflns_theta_full 26.55
_diffrn_reflns_theta_max 26.55
_diffrn_reflns_theta_min 1.89
_exptl_absorpt_coefficient_mu 5.117
_exptl_absorpt_correction_type none
_exptl_crystal_colour red
_exptl_crystal_density_diffrn 1.708
_exptl_crystal_density_method 'not measured'
_exptl_crystal_description block
_exptl_crystal_F_000 992
_exptl_crystal_size_max 0.12
_exptl_crystal_size_mid 0.11
_exptl_crystal_size_min 0.10
_refine_diff_density_max 0.846
_refine_diff_density_min -0.637
_refine_diff_density_rms 0.087
_refine_ls_extinction_method none
_refine_ls_goodness_of_fit_ref 1.110
_refine_ls_hydrogen_treatment mixed
_refine_ls_matrix_type full
_refine_ls_number_parameters 189
_refine_ls_number_reflns 3870
_refine_ls_number_restraints 0
_refine_ls_restrained_S_all 1.110
_refine_ls_R_factor_all 0.0266
_refine_ls_R_factor_gt 0.0247
_refine_ls_shift/su_max 0.001
_refine_ls_shift/su_mean 0.000
_refine_ls_structure_factor_coef Fsqd
_refine_ls_weighting_details 'calc w=1/[\s^2^(Fo^2^)+(0.0192P)^2^+0.5145P] where P=(Fo^2^+2Fc^2^)/3'
_refine_ls_weighting_scheme calc
_refine_ls_wR_factor_gt 0.0595
_refine_ls_wR_factor_ref 0.0604
_reflns_number_gt 3665
_reflns_number_total 3870
_reflns_threshold_expression >2sigma(I)
_cod_data_source_file om6b00251_si_002.cif
_cod_data_source_block mb069
_cod_original_sg_symbol_H-M P2(1)/c
_cod_database_code 4088633

loop_
_symmetry_equiv_pos_as_xyz
'x, y, z'
'-x, y+1/2, -z+1/2'
'-x, -y, -z'
'x, -y-1/2, z-1/2'

loop_
_atom_site_label
_atom_site_type_symbol
_atom_site_fract_x
_atom_site_fract_y
_atom_site_fract_z
_atom_site_U_iso_or_equiv
_atom_site_adp_type
_atom_site_occupancy
_atom_site_symmetry_multiplicity
_atom_site_calc_flag
_atom_site_refinement_flags
Br1 Br 0.66391(3) 0.275192(15) -0.187722(10) 0.02689(7) Uani 1 1 d .
Br2 Br 0.32974(2) 0.135526(15) -0.011106(9) 0.02405(7) Uani 1 1 d .
Fe3 Fe 0.49216(3) 0.20850(2) -0.100449(13) 0.02028(8) Uani 1 1 d .
P4 P 0.68450(7) 0.27479(4) -0.00793(3) 0.02341(12) Uani 1 1 d .
P5 P 0.33892(6) 0.11250(4) -0.18923(3) 0.02159(11) Uani 1 1 d .
O1 O 0.2593(2) 0.37874(12) -0.12039(9) 0.0405(4) Uani 1 1 d .
N1 N 0.6557(2) 0.08534(13) -0.08445(9) 0.0227(3) Uani 1 1 d .
C3 C 0.3512(3) 0.31224(17) -0.11305(10) 0.0281(4) Uani 1 1 d .
C4 C 0.8301(3) 0.16831(17) 0.01919(11) 0.0291(4) Uani 1 1 d .
H4A H 0.9477 0.1926 0.0406 0.035 Uiso 1 1 calc R
H4B H 0.7854 0.1264 0.0555 0.035 Uiso 1 1 calc R
C8 C 0.7615(3) 0.3530(2) 0.13472(11) 0.0373(5) Uani 1 1 d .
H8A H 0.7155 0.3640 0.1794 0.056 Uiso 1 1 calc R
H8B H 0.8082 0.4164 0.1195 0.056 Uiso 1 1 calc R
H8C H 0.8542 0.3025 0.1433 0.056 Uiso 1 1 calc R
C10 C 0.2368(3) 0.25054(19) -0.30125(13) 0.0392(6) Uani 1 1 d .
H10A H 0.2257 0.2643 -0.3532 0.059 Uiso 1 1 calc R
H10B H 0.3063 0.3036 -0.2737 0.059 Uiso 1 1 calc R
H10C H 0.1210 0.2489 -0.2880 0.059 Uiso 1 1 calc R
C11 C 0.3258(3) 0.14924(17) -0.28393(11) 0.0303(5) Uani 1 1 d .
H11A H 0.4447 0.1526 -0.2952 0.036 Uiso 1 1 calc R
H11B H 0.2610 0.0970 -0.3153 0.036 Uiso 1 1 calc R
C12 C 0.6534(3) 0.02192(15) -0.14969(10) 0.0253(4) Uani 1 1 d .
H12A H 0.7211 -0.0404 -0.1366 0.030 Uiso 1 1 calc R
H12B H 0.7063 0.0589 -0.1861 0.030 Uiso 1 1 calc R
C16 C 0.1175(3) 0.07082(16) -0.18624(11) 0.0268(4) Uani 1 1 d .
H16A H 0.1108 0.0517 -0.1358 0.032 Uiso 1 1 calc R
H16B H 0.0377 0.1284 -0.1995 0.032 Uiso 1 1 calc R
C19 C 0.8364(3) 0.10790(17) -0.04870(11) 0.0270(4) Uani 1 1 d .
H19A H 0.8967 0.1468 -0.0819 0.032 Uiso 1 1 calc R
H19B H 0.9012 0.0444 -0.0361 0.032 Uiso 1 1 calc R
C22 C 0.8314(3) 0.37378(18) -0.02627(12) 0.0342(5) Uani 1 1 d .
H22A H 0.9221 0.3840 0.0171 0.041 Uiso 1 1 calc R
H22B H 0.8898 0.3524 -0.0665 0.041 Uiso 1 1 calc R
C24 C 0.4657(3) -0.00406(16) -0.18048(11) 0.0271(4) Uani 1 1 d .
H24A H 0.4195 -0.0515 -0.1479 0.032 Uiso 1 1 calc R
H24B H 0.4584 -0.0365 -0.2284 0.032 Uiso 1 1 calc R
C27 C 0.6158(3) 0.31581(18) 0.07543(11) 0.0301(5) Uani 1 1 d .
H27A H 0.5297 0.3707 0.0635 0.036 Uiso 1 1 calc R
H27B H 0.5563 0.2589 0.0949 0.036 Uiso 1 1 calc R
C28 C 0.0533(3) -0.01760(17) -0.23567(12) 0.0326(5) Uani 1 1 d .
H28A H -0.0647 -0.0358 -0.2295 0.049 Uiso 1 1 calc R
H28B H 0.1309 -0.0753 -0.2231 0.049 Uiso 1 1 calc R
H28C H 0.0526 0.0015 -0.2862 0.049 Uiso 1 1 calc R
C100 C 0.7374(4) 0.47284(19) -0.04624(14) 0.0464(7) Uani 1 1 d .
H10D H 0.8191 0.5220 -0.0602 0.070 Uiso 1 1 calc R
H10E H 0.6909 0.4983 -0.0045 0.070 Uiso 1 1 calc R
H10F H 0.6419 0.4620 -0.0869 0.070 Uiso 1 1 calc R
H1N1 H 0.612(3) 0.0467(18) -0.0516(13) 0.025(6) Uiso 1 1 d .

loop_
_atom_site_aniso_label
_atom_site_aniso_U_11
_atom_site_aniso_U_22
_atom_site_aniso_U_33
_atom_site_aniso_U_23
_atom_site_aniso_U_13
_atom_site_aniso_U_12
Br1 0.02796(12) 0.02975(13) 0.02262(10) 0.00419(7) 0.00355(7) -0.00460(8)
Br2 0.02305(11) 0.02706(12) 0.02257(10) 0.00146(7) 0.00546(7) 0.00022(7)
Fe3 0.02021(15) 0.02062(15) 0.01943(13) 0.00115(10) 0.00193(10) 0.00097(10)
P4 0.0218(3) 0.0262(3) 0.0212(2) 0.00086(18) 0.00086(18) -0.00045(19)
P5 0.0220(3) 0.0220(2) 0.0207(2) -0.00064(18) 0.00354(17) 0.00010(19)
O1 0.0440(10) 0.0311(9) 0.0423(9) -0.0019(7) -0.0041(7) 0.0125(7)
N1 0.0206(9) 0.0254(8) 0.0224(7) 0.0019(7) 0.0046(6) 0.0025(7)
C3 0.0290(11) 0.0305(11) 0.0230(9) -0.0015(8) -0.0001(8) -0.0030(9)
C4 0.0233(10) 0.0360(12) 0.0259(9) 0.0025(8) -0.0014(8) 0.0038(8)
C8 0.0370(13) 0.0481(14) 0.0249(10) -0.0059(9) 0.0003(9) -0.0039(10)
C10 0.0407(13) 0.0376(13) 0.0341(11) 0.0111(10) -0.0074(10) -0.0076(11)
C11 0.0333(12) 0.0353(12) 0.0215(9) 0.0008(8) 0.0026(8) -0.0067(9)
C12 0.0268(11) 0.0242(10) 0.0260(9) -0.0004(8) 0.0074(7) 0.0040(8)
C16 0.0233(10) 0.0298(11) 0.0281(9) -0.0027(8) 0.0065(7) -0.0014(8)
C19 0.0189(10) 0.0321(11) 0.0293(9) 0.0019(8) 0.0029(7) 0.0039(8)
C22 0.0320(12) 0.0424(13) 0.0265(9) 0.0018(9) 0.0002(8) -0.0129(10)
C24 0.0281(11) 0.0241(10) 0.0287(9) -0.0025(8) 0.0040(8) 0.0023(8)
C27 0.0275(11) 0.0364(12) 0.0255(9) -0.0063(9) 0.0019(8) 0.0007(9)
C28 0.0256(11) 0.0355(12) 0.0372(10) -0.0082(9) 0.0069(8) -0.0043(9)
C100 0.0614(17) 0.0337(13) 0.0387(12) 0.0047(10) -0.0064(11) -0.0179(12)

loop_
_atom_type_symbol
_atom_type_description
_atom_type_scat_dispersion_real
_atom_type_scat_dispersion_imag
_atom_type_scat_source
C C 0.0033 0.0016 'International Tables Vol C Tables 4.2.6.8 and 6.1.1.4'
H H 0.0000 0.0000 'International Tables Vol C Tables 4.2.6.8 and 6.1.1.4'
N N 0.0061 0.0033 'International Tables Vol C Tables 4.2.6.8 and 6.1.1.4'
O O 0.0106 0.0060 'International Tables Vol C Tables 4.2.6.8 and 6.1.1.4'
P P 0.1023 0.0942 'International Tables Vol C Tables 4.2.6.8 and 6.1.1.4'
Fe Fe 0.3463 0.8444 'International Tables Vol C Tables 4.2.6.8 and 6.1.1.4'
Br Br -0.2901 2.4595 'International Tables Vol C Tables 4.2.6.8 and 6.1.1.4'

loop_
_geom_angle_atom_site_label_1
_geom_angle_atom_site_label_2
_geom_angle_atom_site_label_3
_geom_angle
C3 Fe3 N1 179.04(9)
C3 Fe3 P4 96.57(7)
N1 Fe3 P4 83.47(5)
C3 Fe3 P5 96.01(7)
N1 Fe3 P5 83.95(5)
P4 Fe3 P5 167.42(2)
C3 Fe3 Br1 91.78(8)
N1 Fe3 Br1 89.19(5)
P4 Fe3 Br1 90.23(2)
P5 Fe3 Br1 89.59(2)
C3 Fe3 Br2 90.80(8)
N1 Fe3 Br2 88.24(5)
P4 Fe3 Br2 89.05(2)
P5 Fe3 Br2 90.57(2)
Br1 Fe3 Br2 177.390(14)
C22 P4 C27 103.75(11)
C22 P4 C4 103.23(11)
C27 P4 C4 104.77(10)
C22 P4 Fe3 119.48(7)
C27 P4 Fe3 121.15(7)
C4 P4 Fe3 102.07(7)
C16 P5 C11 102.67(10)
C16 P5 C24 104.00(10)
C11 P5 C24 104.47(11)
C16 P5 Fe3 121.93(7)
C11 P5 Fe3 119.77(7)
C24 P5 Fe3 101.67(7)
C12 N1 C19 111.08(16)
C12 N1 Fe3 114.37(11)
C19 N1 Fe3 114.92(13)
O1 C3 Fe3 179.1(2)
C19 C4 P4 106.64(13)
C10 C11 P5 112.86(17)
N1 C12 C24 108.27(17)
C28 C16 P5 115.23(16)
N1 C19 C4 108.54(17)
C100 C22 P4 112.24(18)
C12 C24 P5 108.27(14)
C8 C27 P4 115.26(17)

loop_
_geom_bond_atom_site_label_1
_geom_bond_atom_site_label_2
_geom_bond_distance
Br1 Fe3 2.4581(7)
Br2 Fe3 2.4721(6)
Fe3 C3 1.754(2)
Fe3 N1 2.0650(17)
Fe3 P4 2.2650(8)
Fe3 P5 2.2657(7)
P4 C22 1.818(2)
P4 C27 1.824(2)
P4 C4 1.831(2)
P5 C16 1.828(2)
P5 C11 1.828(2)
P5 C24 1.830(2)
O1 C3 1.131(3)
N1 C12 1.484(2)
N1 C19 1.484(2)
C4 C19 1.514(3)
C8 C27 1.527(3)
C10 C11 1.523(3)
C12 C24 1.518(3)
C16 C28 1.525(3)
C22 C100 1.521(4)
